data_7103652
loop_
_publ_author_name
C.Ortega-Alfaro
M.Gouygou
J.-C.Daran

_journal_name_full 'Chemical communications (Cambridge, England)'
_journal_paper_doi 10.1039/b301613g
_journal_year 2003
_chemical_absolute_configuration rmad
_chemical_compound_source 'synthesis as described'
_chemical_formula_moiety 'C29 H32 P2 S2'
_chemical_formula_sum 'C29 H32 P2 S2'
_chemical_formula_weight 506.61
_space_group_IT_number 19
_symmetry_cell_setting orthorhombic
_symmetry_Int_Tables_number 19
_symmetry_space_group_name_Hall 'P 2ac 2ab'
_symmetry_space_group_name_H-M 'P 21 21 21'
_atom_sites_solution_hydrogens geom
_atom_sites_solution_primary direct
_atom_sites_solution_secondary difmap
_cell_angle_alpha 90.0
_cell_angle_beta 90.0
_cell_angle_gamma 90.0
_cell_formula_units_Z 4
_cell_length_a 6.5680(10)
_cell_length_b 12.240(2)
_cell_length_c 33.217(7)
_cell_measurement_reflns_used 5544
_cell_measurement_temperature 180(2)
_cell_measurement_theta_max 30
_cell_measurement_theta_min 3
_cell_measurement_wavelength 0.71073
_cell_volume 2670.4(8)
_computing_cell_refinement 'CRYSALIS-CCD 169'
_computing_data_collection 'CRYSALIS-CCD 169'
_computing_data_reduction 'CRYSALIS-RED 169'
_computing_molecular_graphics 'Ortep-3 for Windows (Farrugia, 1997)'
_computing_publication_material 'WinGX publication routines (Farrugia, 1999)'
_computing_structure_refinement 'SHELXL-97 (Sheldrick, 1997)'
_computing_structure_solution 'SHELXS-97 (Sheldrick, 1997)'
_diffrn_ambient_temperature 293(2)
_diffrn_measured_fraction_theta_full 0.997
_diffrn_measured_fraction_theta_max 0.997
_diffrn_radiation_monochromator graphite
_diffrn_radiation_probe x-ray
_diffrn_radiation_type MoK\a
_diffrn_radiation_wavelength 0.71073
_diffrn_reflns_av_R_equivalents 0.0478
_diffrn_reflns_av_unetI/netI 0.0361
_diffrn_reflns_limit_h_max 7
_diffrn_reflns_limit_h_min -8
_diffrn_reflns_limit_k_max 14
_diffrn_reflns_limit_k_min -15
_diffrn_reflns_limit_l_max 41
_diffrn_reflns_limit_l_min -39
_diffrn_reflns_number 20164
_diffrn_reflns_theta_full 26.37
_diffrn_reflns_theta_max 26.37
_diffrn_reflns_theta_min 3.33
_exptl_absorpt_coefficient_mu 0.335
_exptl_absorpt_correction_T_max 0.7912
_exptl_absorpt_correction_T_min 0.7802
_exptl_absorpt_correction_type refdelf
_exptl_absorpt_process_details
;
Sheldrick, G.M. (anon) SHELX97 Release 97-2 (1998)
I/sigma threshold for reflections     =   5.000
Delta(U)/lambda**2                    =   0.000
Highest even order spherical harmonic =       6
Highest odd  order spherical harmonic =       3
;
_exptl_crystal_colour yellow
_exptl_crystal_density_diffrn 1.26
_exptl_crystal_density_method 'not measured'
_exptl_crystal_description needle
_exptl_crystal_F_000 1072
_exptl_crystal_size_max 0.74
_exptl_crystal_size_mid 0.15
_exptl_crystal_size_min 0.14
_refine_diff_density_max 0.184
_refine_diff_density_min -0.263
_refine_diff_density_rms 0.042
_refine_ls_abs_structure_details 'Flack H D (1983), Acta Cryst. A39, 876-881'
_refine_ls_abs_structure_Flack 0.00(6)
_refine_ls_extinction_method none
_refine_ls_goodness_of_fit_ref 1.044
_refine_ls_hydrogen_treatment mixed
_refine_ls_matrix_type full
_refine_ls_number_parameters 305
_refine_ls_number_reflns 5457
_refine_ls_number_restraints 0
_refine_ls_restrained_S_all 1.044
_refine_ls_R_factor_all 0.0327
_refine_ls_R_factor_gt 0.0301
_refine_ls_shift/su_max 0.478
_refine_ls_shift/su_mean 0.002
_refine_ls_structure_factor_coef Fsqd
_refine_ls_weighting_details 'calc w=1/[\s^2^(Fo^2^)+(0.0407P)^2^+0.2290P] where P=(Fo^2^+2Fc^2^)/3'
_refine_ls_weighting_scheme calc
_refine_ls_wR_factor_gt 0.072
_refine_ls_wR_factor_ref 0.0733
_reflns_number_gt 5094
_reflns_number_total 5457
_reflns_threshold_expression >2\s(I)
_cod_data_source_file b301613g.txt
_cod_data_source_block 4a
_cod_database_code 7103652

loop_
_symmetry_equiv_pos_as_xyz
'x, y, z'
'x+1/2, -y+1/2, -z'
'-x, y+1/2, -z+1/2'
'-x+1/2, -y, z+1/2'

loop_
_atom_site_label
_atom_site_type_symbol
_atom_site_fract_x
_atom_site_fract_y
_atom_site_fract_z
_atom_site_U_iso_or_equiv
_atom_site_adp_type
_atom_site_occupancy
_atom_site_symmetry_multiplicity
_atom_site_calc_flag
_atom_site_refinement_flags
_atom_site_disorder_assembly
_atom_site_disorder_group
P1 P 0.00147(7) 0.61591(4) 0.809472(13) 0.02168(10) Uani 1 1 d . . .
P2 P -0.05819(7) 0.54088(4) 0.914633(14) 0.02245(11) Uani 1 1 d . . .
S1 S 0.29432(7) 0.60697(5) 0.799421(14) 0.03102(12) Uani 1 1 d . . .
S2 S -0.34287(7) 0.49795(5) 0.920418(16) 0.03892(14) Uani 1 1 d . . .
C1 C -0.1254(3) 0.48484(14) 0.81871(6) 0.0257(4) Uani 1 1 d . . .
H1 H -0.2551 0.5004 0.8321 0.031 Uiso 1 1 calc R . .
C2 C -0.0037(3) 0.40770(14) 0.84618(5) 0.0283(4) Uani 1 1 d . . .
H2A H 0.1014 0.3747 0.8297 0.034 Uiso 1 1 calc R . .
H2B H -0.0953 0.3493 0.8541 0.034 Uiso 1 1 calc R . .
C3 C 0.1006(3) 0.44877(15) 0.88483(5) 0.0242(4) Uani 1 1 d . . .
H3 H 0.2226 0.4893 0.8768 0.029 Uiso 1 1 calc R . .
C111 C -0.1732(4) 0.42538(17) 0.77936(6) 0.0376(5) Uani 1 1 d . . .
H11A H -0.0493 0.4133 0.7647 0.056 Uiso 1 1 calc R . .
H11B H -0.2642 0.469 0.7635 0.056 Uiso 1 1 calc R . .
H11C H -0.2362 0.3564 0.7852 0.056 Uiso 1 1 calc R . .
C311 C 0.1701(3) 0.35042(16) 0.90959(6) 0.0332(5) Uani 1 1 d . . .
H31A H 0.0532 0.3131 0.9202 0.05 Uiso 1 1 calc R . .
H31B H 0.2545 0.3748 0.9314 0.05 Uiso 1 1 calc R . .
H31C H 0.2462 0.3015 0.8927 0.05 Uiso 1 1 calc R . .
C11 C -0.0777(3) 0.69890(15) 0.85148(5) 0.0230(4) Uani 1 1 d . . .
C12 C -0.2081(3) 0.77529(15) 0.83879(6) 0.0266(4) Uani 1 1 d . . .
C13 C -0.2457(3) 0.77474(16) 0.79449(6) 0.0280(4) Uani 1 1 d . . .
C14 C -0.1524(3) 0.69333(15) 0.77443(5) 0.0252(4) Uani 1 1 d . . .
C21 C -0.0130(3) 0.67338(14) 0.89236(5) 0.0223(4) Uani 1 1 d . . .
C22 C 0.0971(3) 0.73453(15) 0.91806(5) 0.0245(4) Uani 1 1 d . . .
C23 C 0.1543(3) 0.67784(16) 0.95598(5) 0.0253(4) Uani 1 1 d . . .
C24 C 0.0829(3) 0.57477(15) 0.95973(5) 0.0234(4) Uani 1 1 d . . .
C121 C -0.3243(4) 0.85063(19) 0.86575(7) 0.0426(5) Uani 1 1 d . . .
H12A H -0.3021 0.8303 0.8933 0.064 Uiso 1 1 calc R . .
H12B H -0.4669 0.8457 0.8597 0.064 Uiso 1 1 calc R . .
H12C H -0.2786 0.9243 0.8616 0.064 Uiso 1 1 calc R . .
C131 C -0.3764(3) 0.86257(17) 0.77655(7) 0.0381(5) Uani 1 1 d . . .
H13A H -0.3559 0.8647 0.7479 0.057 Uiso 1 1 calc R . .
H13B H -0.34 0.9319 0.788 0.057 Uiso 1 1 calc R . .
H13C H -0.5169 0.8473 0.7822 0.057 Uiso 1 1 calc R . .
C141 C -0.1745(3) 0.66509(15) 0.73116(5) 0.0286(4) Uani 1 1 d . . .
C142 C -0.3659(3) 0.66623(18) 0.71315(6) 0.0380(5) Uani 1 1 d . . .
H142 H -0.4788 0.6876 0.7281 0.046 Uiso 1 1 calc R . .
C143 C -0.3904(4) 0.63595(19) 0.67330(7) 0.0472(6) Uani 1 1 d . . .
H143 H -0.5191 0.6377 0.6617 0.057 Uiso 1 1 calc R . .
C144 C -0.2274(4) 0.60358(19) 0.65102(6) 0.0469(6) Uani 1 1 d . . .
H144 H -0.2449 0.5826 0.6243 0.056 Uiso 1 1 calc R . .
C145 C -0.0361(4) 0.60190(19) 0.66813(6) 0.0461(6) Uani 1 1 d . . .
H145 H 0.0756 0.5804 0.6529 0.055 Uiso 1 1 calc R . .
C146 C -0.0098(3) 0.63222(16) 0.70819(6) 0.0362(5) Uani 1 1 d . . .
H146 H 0.1195 0.6304 0.7196 0.043 Uiso 1 1 calc R . .
C221 C 0.1605(3) 0.85024(16) 0.91025(6) 0.0344(5) Uani 1 1 d . . .
H22A H 0.1392 0.8674 0.8824 0.052 Uiso 1 1 calc R . .
H22B H 0.3021 0.8588 0.9167 0.052 Uiso 1 1 calc R . .
H22C H 0.0809 0.8986 0.9267 0.052 Uiso 1 1 calc R . .
C231 C 0.2843(3) 0.73665(18) 0.98609(6) 0.0352(5) Uani 1 1 d . . .
H23A H 0.2872 0.696 1.0108 0.053 Uiso 1 1 calc R . .
H23B H 0.2287 0.808 0.991 0.053 Uiso 1 1 calc R . .
H23C H 0.4201 0.7436 0.9758 0.053 Uiso 1 1 calc R . .
C241 C 0.1126(3) 0.49786(17) 0.99363(5) 0.0280(4) Uani 1 1 d . . .
C242 C 0.3058(3) 0.47831(17) 1.00950(6) 0.0347(5) Uani 1 1 d . . .
H242 H 0.4174 0.5164 0.9995 0.042 Uiso 1 1 calc R . .
C243 C 0.3322(4) 0.4026(2) 1.03997(7) 0.0461(6) Uani 1 1 d . . .
H243 H 0.4619 0.3904 1.0503 0.055 Uiso 1 1 calc R . .
C244 C 0.1713(4) 0.3453(2) 1.05517(7) 0.0514(6) Uani 1 1 d . . .
H244 H 0.1905 0.2944 1.0756 0.062 Uiso 1 1 calc R . .
C245 C -0.0214(4) 0.3646(2) 1.03961(7) 0.0521(6) Uani 1 1 d . . .
H245 H -0.1323 0.3263 1.0498 0.063 Uiso 1 1 calc R . .
C246 C -0.0506(3) 0.43983(19) 1.00915(6) 0.0389(5) Uani 1 1 d . . .
H246 H -0.1807 0.4516 0.999 0.047 Uiso 1 1 calc R . .

loop_
_atom_site_aniso_label
_atom_site_aniso_U_11
_atom_site_aniso_U_22
_atom_site_aniso_U_33
_atom_site_aniso_U_23
_atom_site_aniso_U_13
_atom_site_aniso_U_12
P1 0.0246(2) 0.0194(2) 0.0211(2) 0.00169(17) -0.00152(18) -0.00013(19)
P2 0.0232(2) 0.0217(2) 0.0225(2) 0.00252(19) -0.00001(18) -0.00163(18)
S1 0.0250(2) 0.0367(3) 0.0314(2) 0.0025(2) 0.00227(19) 0.0005(2)
S2 0.0245(2) 0.0545(3) 0.0377(3) 0.0076(3) 0.0006(2) -0.0101(2)
C1 0.0297(9) 0.0217(9) 0.0255(9) 0.0034(7) -0.0043(7) -0.0042(8)
C2 0.0377(11) 0.0184(9) 0.0288(9) -0.0006(7) -0.0061(8) -0.0022(9)
C3 0.0295(10) 0.0192(9) 0.0241(9) 0.0018(7) -0.0017(7) -0.0010(8)
C111 0.0518(13) 0.0269(10) 0.0342(10) 0.0007(8) -0.0155(10) -0.0085(10)
C311 0.0446(12) 0.0227(9) 0.0323(10) 0.0011(8) -0.0078(10) 0.0058(9)
C11 0.0252(9) 0.0204(9) 0.0233(9) 0.0030(7) 0.0027(7) -0.0014(7)
C12 0.0275(10) 0.0215(9) 0.0307(9) 0.0032(8) 0.0041(8) -0.0008(8)
C13 0.0248(10) 0.0261(10) 0.0332(10) 0.0100(8) -0.0013(8) 0.0002(8)
C14 0.0257(9) 0.0252(9) 0.0247(9) 0.0085(7) -0.0027(8) -0.0029(8)
C21 0.0220(9) 0.0198(9) 0.0251(9) 0.0014(7) 0.0026(7) 0.0029(8)
C22 0.0248(9) 0.0230(9) 0.0258(9) -0.0011(8) 0.0064(8) 0.0003(7)
C23 0.0244(9) 0.0294(10) 0.0221(9) -0.0027(8) 0.0032(7) -0.0016(8)
C24 0.0211(9) 0.0295(10) 0.0197(8) -0.0009(7) 0.0010(7) -0.0003(7)
C121 0.0452(13) 0.0399(12) 0.0426(12) 0.0014(10) 0.0067(11) 0.0170(11)
C131 0.0409(12) 0.0307(11) 0.0427(12) 0.0114(9) -0.0054(9) 0.0067(10)
C141 0.0393(11) 0.0202(9) 0.0264(9) 0.0076(7) -0.0038(9) -0.0040(8)
C142 0.0409(12) 0.0418(12) 0.0314(11) 0.0125(9) -0.0052(9) -0.0088(10)
C143 0.0593(16) 0.0456(14) 0.0366(12) 0.0124(10) -0.0194(11) -0.0175(12)
C144 0.0823(18) 0.0284(11) 0.0299(11) 0.0005(9) -0.0142(12) -0.0038(13)
C145 0.0693(16) 0.0379(12) 0.0310(10) -0.0029(9) -0.0027(11) 0.0144(13)
C146 0.0459(12) 0.0330(11) 0.0296(10) -0.0005(8) -0.0040(9) 0.0055(10)
C221 0.0423(12) 0.0253(10) 0.0356(11) -0.0017(8) 0.0037(10) -0.0073(9)
C231 0.0360(11) 0.0386(12) 0.0311(10) -0.0042(9) -0.0044(9) -0.0086(9)
C241 0.0349(10) 0.0295(10) 0.0197(8) 0.0014(8) 0.0019(8) 0.0032(9)
C242 0.0337(11) 0.0378(12) 0.0325(10) 0.0038(9) -0.0020(9) 0.0010(9)
C243 0.0465(13) 0.0523(15) 0.0396(12) 0.0107(11) -0.0070(10) 0.0098(12)
C244 0.0644(17) 0.0500(15) 0.0399(12) 0.0212(11) -0.0044(12) 0.0065(13)
C245 0.0549(15) 0.0529(15) 0.0485(13) 0.0247(11) 0.0088(12) -0.0013(13)
C246 0.0364(11) 0.0447(13) 0.0355(11) 0.0129(9) 0.0018(9) 0.0008(10)

loop_
_atom_type_symbol
_atom_type_description
_atom_type_scat_dispersion_real
_atom_type_scat_dispersion_imag
_atom_type_scat_source
C C 0.0033 0.0016 'International Tables Vol C Tables 4.2.6.8 and 6.1.1.4'
H H 0 0 'International Tables Vol C Tables 4.2.6.8 and 6.1.1.4'
P P 0.1023 0.0942 'International Tables Vol C Tables 4.2.6.8 and 6.1.1.4'
S S 0.1246 0.1234 'International Tables Vol C Tables 4.2.6.8 and 6.1.1.4'

loop_
_geom_angle_atom_site_label_1
_geom_angle_atom_site_label_2
_geom_angle_atom_site_label_3
_geom_angle
_geom_angle_site_symmetry_1
_geom_angle_site_symmetry_3
_geom_angle_publ_flag
C11 P1 C14 92.39(9) . . ?
C11 P1 C1 103.44(9) . . ?
C14 P1 C1 108.19(9) . . ?
C11 P1 S1 116.58(7) . . ?
C14 P1 S1 117.96(7) . . ?
C1 P1 S1 115.25(7) . . ?
C21 P2 C24 92.81(9) . . ?
C21 P2 C3 103.77(8) . . ?
C24 P2 C3 107.31(8) . . ?
C21 P2 S2 116.07(7) . . ?
C24 P2 S2 118.09(6) . . ?
C3 P2 S2 115.72(7) . . ?
C111 C1 C2 108.78(15) . . ?
C111 C1 P1 111.52(14) . . ?
C2 C1 P1 113.61(13) . . ?
C1 C2 C3 121.72(15) . . ?
C311 C3 C2 108.94(15) . . ?
C311 C3 P2 111.41(13) . . ?
C2 C3 P2 113.54(13) . . ?
C12 C11 C21 129.13(17) . . ?
C12 C11 P1 109.57(14) . . ?
C21 C11 P1 121.10(13) . . ?
C11 C12 C13 114.45(17) . . ?
C11 C12 C121 124.76(18) . . ?
C13 C12 C121 120.59(17) . . ?
C14 C13 C12 114.59(17) . . ?
C14 C13 C131 126.48(18) . . ?
C12 C13 C131 118.92(18) . . ?
C13 C14 C141 127.35(17) . . ?
C13 C14 P1 108.87(13) . . ?
C141 C14 P1 123.72(14) . . ?
C22 C21 C11 128.96(17) . . ?
C22 C21 P2 109.12(13) . . ?
C11 C21 P2 121.75(13) . . ?
C21 C22 C23 114.44(16) . . ?
C21 C22 C221 124.40(18) . . ?
C23 C22 C221 121.17(17) . . ?
C24 C23 C22 115.23(17) . . ?
C24 C23 C231 125.74(17) . . ?
C22 C23 C231 119.02(17) . . ?
C23 C24 C241 128.17(17) . . ?
C23 C24 P2 108.37(13) . . ?
C241 C24 P2 123.45(14) . . ?
C146 C141 C142 118.13(18) . . ?
C146 C141 C14 121.67(18) . . ?
C142 C141 C14 120.12(19) . . ?
C143 C142 C141 120.9(2) . . ?
C144 C143 C142 120.5(2) . . ?
C143 C144 C145 119.8(2) . . ?
C144 C145 C146 120.2(2) . . ?
C141 C146 C145 120.5(2) . . ?
C246 C241 C242 118.38(18) . . ?
C246 C241 C24 120.49(17) . . ?
C242 C241 C24 121.07(18) . . ?
C243 C242 C241 120.4(2) . . ?
C244 C243 C242 121.2(2) . . ?
C243 C244 C245 118.8(2) . . ?
C246 C245 C244 120.8(2) . . ?
C245 C246 C241 120.5(2) . . ?

loop_
_geom_bond_atom_site_label_1
_geom_bond_atom_site_label_2
_geom_bond_distance
_geom_bond_site_symmetry_2
_geom_bond_publ_flag
P1 C11 1.8025(19) . ?
P1 C14 1.8094(18) . ?
P1 C1 1.8336(18) . ?
P1 S1 1.9553(7) . ?
P2 C21 1.8072(18) . ?
P2 C24 1.8097(18) . ?
P2 C3 1.8271(19) . ?
P2 S2 1.9517(7) . ?
C1 C111 1.529(3) . ?
C1 C2 1.537(2) . ?
C2 C3 1.540(2) . ?
C3 C311 1.528(3) . ?
C11 C12 1.336(3) . ?
C11 C21 1.457(2) . ?
C12 C13 1.492(3) . ?
C12 C121 1.495(3) . ?
C13 C14 1.346(3) . ?
C13 C131 1.499(3) . ?
C14 C141 1.485(3) . ?
C21 C22 1.346(3) . ?
C22 C23 1.486(3) . ?
C22 C221 1.499(3) . ?
C23 C24 1.351(3) . ?
C23 C231 1.499(3) . ?
C24 C241 1.481(3) . ?
C141 C146 1.384(3) . ?
C141 C142 1.392(3) . ?
C142 C143 1.384(3) . ?
C143 C144 1.361(4) . ?
C144 C145 1.379(4) . ?
C145 C146 1.392(3) . ?
C241 C246 1.385(3) . ?
C241 C242 1.395(3) . ?
C242 C243 1.384(3) . ?
C243 C244 1.365(4) . ?
C244 C245 1.387(4) . ?
C245 C246 1.382(3) . ?

loop_
_geom_torsion_atom_site_label_1
_geom_torsion_atom_site_label_2
_geom_torsion_atom_site_label_3
_geom_torsion_atom_site_label_4
_geom_torsion
_geom_torsion_site_symmetry_1
_geom_torsion_site_symmetry_2
_geom_torsion_site_symmetry_3
_geom_torsion_site_symmetry_4
_geom_torsion_publ_flag
C11 P1 C1 C3 -66.50(9) . . . . ?
P1 C1 C3 C2 -140.3(2) . . . . ?
C1 C3 C2 P2 -43.7(2) . . . . ?
C3 C2 P2 C21 100.85(15) . . . . ?
C2 P2 C21 C11 35.95(16) . . . . ?
P2 C21 C11 P1 -55.4(2) . . . . ?
C21 C11 P1 S1 -61.02(16) . . . . ?

loop_
_cod_related_entry_id
_cod_related_entry_database
_cod_related_entry_code
1 ChemSpider 21198900
